data_7205921
loop_
_publ_author_name
'Furman, Joshua D.'
'Burwood, Ryan P.'
'Tang, Min'
'Mikhailovsky, Alexander A.'
'Cheetham, Anthony K.'

_publ_section_title
;
 Understanding ligand-centred photoluminescence through flexibility and
 bonding of anthraquinone inorganic--organic frameworks
;
_journal_issue 18
_journal_name_full 'Journal of Materials Chemistry'
_journal_page_first 6595
_journal_paper_doi 10.1039/c0jm03907a
_journal_volume 21
_journal_year 2011
_chemical_formula_moiety 'C16 H10 Cd O8, 2(H2 O)'
_chemical_formula_sum 'C16 H14 Cd O10'
_chemical_formula_weight 478.67
_chemical_name_common 'Cadmium anthraquinone-2,3-dicarboxylate'
_chemical_name_systematic
;
?
;
_space_group_IT_number 2
_symmetry_cell_setting triclinic
_symmetry_space_group_name_Hall '-P 1'
_symmetry_space_group_name_H-M 'P -1'
_atom_sites_solution_hydrogens geom
_atom_sites_solution_primary direct
_atom_sites_solution_secondary difmap
_audit_creation_method SHELXL-97
_cell_angle_alpha 90.4040(10)
_cell_angle_beta 95.523(2)
_cell_angle_gamma 95.088(2)
_cell_formula_units_Z 2
_cell_length_a 5.81330(10)
_cell_length_b 7.4885(2)
_cell_length_c 18.6076(6)
_cell_measurement_reflns_used 16567
_cell_measurement_temperature 120
_cell_measurement_theta_max 27.48
_cell_measurement_theta_min 2.91
_cell_volume 803.01(4)
_computing_cell_refinement
;
DENZO (Otwinowski & Minor, 1997) & COLLECT (Hooft, R.W.W., 1998
;
_computing_data_collection 'COLLECT (Hooft, R.W.W., 1998)'
_computing_data_reduction
;
DENZO (Otwinowski & Minor, 1997) & COLLECT (Hooft, R.W.W., 1998)
;
_computing_structure_refinement 'SHELXL-97 (Sheldrick, 2008)'
_computing_structure_solution 'SHELXS-97 (Sheldrick, 2008)'
_diffrn_ambient_temperature 120(2)
_diffrn_detector_area_resol_mean '4096x4096pixels / 62x62mm'
_diffrn_measured_fraction_theta_full 0.977
_diffrn_measured_fraction_theta_max 0.977
_diffrn_measurement_device_type
;
Bruker-Nonius APEX II CCD camera on \k-goniostat
;
_diffrn_measurement_method '\f & \w scans'
_diffrn_radiation_monochromator '10cm confocal mirrors'
_diffrn_radiation_source 'Bruker-Nonius FR591 rotating anode'
_diffrn_radiation_type MoK\a
_diffrn_radiation_wavelength 0.71073
_diffrn_reflns_av_R_equivalents 0.0000
_diffrn_reflns_av_sigmaI/netI 0.0265
_diffrn_reflns_limit_h_max 7
_diffrn_reflns_limit_h_min -7
_diffrn_reflns_limit_k_max 9
_diffrn_reflns_limit_k_min -9
_diffrn_reflns_limit_l_max 24
_diffrn_reflns_limit_l_min 0
_diffrn_reflns_number 3649
_diffrn_reflns_theta_full 27.61
_diffrn_reflns_theta_max 27.61
_diffrn_reflns_theta_min 3.30
_exptl_absorpt_coefficient_mu 1.419
_exptl_absorpt_correction_T_max 0.932
_exptl_absorpt_correction_T_min 0.750
_exptl_absorpt_correction_type multi-scan
_exptl_absorpt_process_details 'SADABS 2007/2 (Sheldrick, G.M., 2007)'
_exptl_crystal_colour colourless
_exptl_crystal_density_diffrn 1.980
_exptl_crystal_density_method 'not measured'
_exptl_crystal_description block
_exptl_crystal_F_000 476
_exptl_crystal_size_max 0.12
_exptl_crystal_size_mid 0.11
_exptl_crystal_size_min 0.05
_refine_diff_density_max 1.552
_refine_diff_density_min -2.215
_refine_diff_density_rms 0.250
_refine_ls_extinction_method none
_refine_ls_goodness_of_fit_ref 1.082
_refine_ls_hydrogen_treatment mixed
_refine_ls_matrix_type full
_refine_ls_number_parameters 264
_refine_ls_number_reflns 3649
_refine_ls_number_restraints 8
_refine_ls_restrained_S_all 1.081
_refine_ls_R_factor_all 0.0524
_refine_ls_R_factor_gt 0.0515
_refine_ls_shift/su_max 0.014
_refine_ls_shift/su_mean 0.001
_refine_ls_structure_factor_coef Fsqd
_refine_ls_weighting_details 'calc w=1/[\s^2^(Fo^2^)+(0.1015P)^2^+2.9673P] where P=(Fo^2^+2Fc^2^)/3'
_refine_ls_weighting_scheme calc
_refine_ls_wR_factor_gt 0.1409
_refine_ls_wR_factor_ref 0.1425
_reflns_number_gt 3559
_reflns_number_total 3649
_reflns_threshold_expression >2\s(I)
_cod_data_source_file c0jm03907a.txt
_cod_data_source_block CdAQDC
_cod_database_code 7205921

loop_
_symmetry_equiv_pos_as_xyz
'x, y, z'
'-x, -y, -z'

loop_
_atom_site_label
_atom_site_type_symbol
_atom_site_fract_x
_atom_site_fract_y
_atom_site_fract_z
_atom_site_U_iso_or_equiv
_atom_site_adp_type
_atom_site_occupancy
_atom_site_symmetry_multiplicity
_atom_site_calc_flag
_atom_site_refinement_flags
_atom_site_disorder_assembly
_atom_site_disorder_group
C1 C 0.2451(9) 0.3545(7) 0.2399(3) 0.0086(10) Uani 1 1 d . . .
H1 H 0.3925 0.4211 0.2475 0.010 Uiso 1 1 calc R . .
C2 C 0.1479(10) 0.3110(7) 0.1701(3) 0.0059(10) Uani 1 1 d . . .
C3 C -0.0710(10) 0.2155(8) 0.1580(3) 0.0067(10) Uani 1 1 d . . .
C4 C -0.1879(10) 0.1615(8) 0.2176(3) 0.0101(11) Uani 1 1 d . . .
H4 H -0.3346 0.0939 0.2101 0.012 Uiso 1 1 calc R . .
C5 C -0.0935(9) 0.2049(8) 0.2875(3) 0.0089(10) Uani 1 1 d . . .
C6 C -0.2248(10) 0.1506(8) 0.3493(3) 0.0105(11) Uani 1 1 d . . .
C7 C -0.1178(10) 0.2030(8) 0.4233(3) 0.0109(11) Uani 1 1 d . . .
C8 C -0.2464(11) 0.1602(9) 0.4820(3) 0.0160(12) Uani 1 1 d . . .
H8 H -0.3988 0.1021 0.4740 0.019 Uiso 1 1 calc R . .
C9 C -0.1489(12) 0.2037(9) 0.5522(3) 0.0154(13) Uani 1 1 d . . .
H9 H -0.2352 0.1747 0.5920 0.019 Uiso 1 1 calc R . .
C10 C 0.0750(11) 0.2895(8) 0.5641(3) 0.0144(11) Uani 1 1 d . . .
H10 H 0.1420 0.3169 0.6119 0.017 Uiso 1 1 calc R . .
C11 C 0.1999(11) 0.3348(8) 0.5054(3) 0.0127(11) Uani 1 1 d . . .
H11 H 0.3518 0.3940 0.5132 0.015 Uiso 1 1 calc R . .
C12 C 0.1023(10) 0.2933(8) 0.4352(3) 0.0106(11) Uani 1 1 d . . .
C13 C 0.2359(10) 0.3522(8) 0.3735(3) 0.0099(11) Uani 1 1 d . . .
C14 C 0.1266(10) 0.3005(7) 0.2990(3) 0.0087(11) Uani 1 1 d . . .
C15 C -0.1923(9) 0.1884(7) 0.0840(3) 0.0055(9) Uiso 1 1 d . . .
C16 C 0.2818(9) 0.3608(7) 0.1058(3) 0.0068(10) Uani 1 1 d . . .
Cd1 Cd 0.51077(6) 0.75432(5) 0.038627(16) 0.00503(15) Uani 1 1 d . . .
O5 O -0.4139(8) 0.0636(7) 0.3407(2) 0.0176(9) Uani 1 1 d . . .
O1 O -0.2870(7) 0.0361(5) 0.0638(2) 0.0119(8) Uani 1 1 d . . .
O2 O -0.2016(7) 0.3272(5) 0.0451(2) 0.0093(8) Uani 1 1 d . . .
O6 O 0.4228(7) 0.4392(7) 0.3822(2) 0.0169(9) Uani 1 1 d . . .
O1W O 0.8131(10) 0.6946(8) 0.2489(3) 0.0290(12) Uani 1 1 d D . .
O3 O 0.2899(7) 0.2353(6) 0.0603(2) 0.0099(8) Uani 1 1 d . . .
O2W O 0.2927(9) 0.8333(7) 0.2473(3) 0.0225(11) Uani 1 1 d D . .
O4 O 0.3769(7) 0.5170(5) 0.1046(2) 0.0106(8) Uani 1 1 d . . .
O3W O 0.8407(7) 0.6631(6) 0.0977(2) 0.0090(8) Uani 1 1 d D . .
O4W O 0.2534(7) 0.8844(5) 0.1025(2) 0.0089(8) Uani 1 1 d D . .
H1O1 H 0.815(13) 0.666(10) 0.2049(13) 0.011 Uiso 1 1 d D . .
H1O2 H 0.164(7) 0.780(9) 0.256(4) 0.011 Uiso 1 1 d D . .
H1O3 H 0.962(8) 0.733(8) 0.093(4) 0.011 Uiso 1 1 d D . .
H1O4 H 0.260(13) 0.893(10) 0.1481(7) 0.011 Uiso 1 1 d D . .
H2O1 H 0.686(7) 0.742(10) 0.250(4) 0.011 Uiso 1 1 d D . .
H2O2 H 0.360(12) 0.920(7) 0.273(4) 0.011 Uiso 1 1 d D . .
H2O3 H 0.857(13) 0.572(6) 0.072(3) 0.011 Uiso 1 1 d D . .
H2O4 H 0.255(13) 0.980(6) 0.078(3) 0.011 Uiso 1 1 d D . .

loop_
_atom_site_aniso_label
_atom_site_aniso_U_11
_atom_site_aniso_U_22
_atom_site_aniso_U_33
_atom_site_aniso_U_23
_atom_site_aniso_U_13
_atom_site_aniso_U_12
C1 0.006(2) 0.006(2) 0.014(3) 0.000(2) 0.002(2) -0.0005(19)
C2 0.009(2) 0.002(2) 0.008(2) 0.0008(19) 0.004(2) 0.0020(19)
C3 0.010(2) 0.008(3) 0.004(2) 0.0009(19) 0.0045(19) 0.003(2)
C4 0.010(3) 0.007(3) 0.014(3) 0.001(2) 0.007(2) -0.0003(19)
C5 0.009(3) 0.008(3) 0.010(3) -0.001(2) 0.001(2) 0.003(2)
C6 0.012(3) 0.012(3) 0.008(3) 0.001(2) 0.004(2) 0.001(2)
C7 0.010(3) 0.009(3) 0.013(3) 0.002(2) 0.002(2) -0.001(2)
C8 0.017(3) 0.017(3) 0.014(3) 0.002(2) 0.004(2) -0.002(2)
C9 0.021(3) 0.020(3) 0.006(2) 0.003(2) 0.004(2) 0.001(3)
C10 0.019(3) 0.014(3) 0.010(3) -0.002(2) 0.002(2) 0.002(2)
C11 0.014(3) 0.012(3) 0.011(3) 0.000(2) -0.001(2) 0.000(2)
C12 0.011(3) 0.012(3) 0.010(2) 0.000(2) 0.005(2) 0.002(2)
C13 0.009(2) 0.010(3) 0.011(3) 0.000(2) 0.005(2) 0.000(2)
C14 0.011(3) 0.006(3) 0.009(2) 0.0016(18) 0.001(2) 0.006(2)
C16 0.004(2) 0.006(2) 0.010(2) 0.0033(19) 0.0008(19) 0.0023(18)
Cd1 0.0040(2) 0.0047(2) 0.0066(2) -0.00121(19) 0.00160(18) -0.00003(13)
O5 0.011(2) 0.027(3) 0.013(2) -0.0010(18) 0.0023(16) -0.0082(17)
O1 0.0089(18) 0.0059(19) 0.020(2) -0.0025(16) 0.0019(16) -0.0044(15)
O2 0.0080(18) 0.0089(19) 0.0105(19) 0.0019(15) -0.0024(15) 0.0006(15)
O6 0.011(2) 0.027(3) 0.011(2) -0.0031(18) 0.0000(16) -0.0055(18)
O1W 0.031(3) 0.033(3) 0.022(3) -0.002(2) 0.003(2) 0.001(2)
O3 0.0104(18) 0.0098(19) 0.0099(19) 0.0009(14) 0.0033(15) 0.0008(15)
O2W 0.030(3) 0.023(3) 0.013(2) -0.0060(19) 0.004(2) -0.010(2)
O4 0.0134(19) 0.0057(18) 0.0128(19) -0.0004(15) 0.0045(15) -0.0018(15)
O3W 0.0052(17) 0.0066(19) 0.015(2) -0.0022(15) -0.0002(15) 0.0006(14)
O4W 0.0094(18) 0.0059(18) 0.013(2) -0.0020(15) 0.0067(15) 0.0018(15)

loop_
_atom_type_symbol
_atom_type_description
_atom_type_scat_dispersion_real
_atom_type_scat_dispersion_imag
_atom_type_scat_source
C C 0.0033 0.0016 'International Tables Vol C Tables 4.2.6.8 and 6.1.1.4'
H H 0.0000 0.0000 'International Tables Vol C Tables 4.2.6.8 and 6.1.1.4'
Cd Cd -0.8075 1.2024 'International Tables Vol C Tables 4.2.6.8 and 6.1.1.4'
O O 0.0106 0.0060 'International Tables Vol C Tables 4.2.6.8 and 6.1.1.4'

loop_
_geom_angle_atom_site_label_1
_geom_angle_atom_site_label_2
_geom_angle_atom_site_label_3
_geom_angle
_geom_angle_site_symmetry_1
_geom_angle_site_symmetry_3
_geom_angle_publ_flag
C2 C1 C14 120.2(5) . . ?
C1 C2 C3 120.7(5) . . ?
C1 C2 C16 120.3(5) . . ?
C3 C2 C16 119.0(5) . . ?
C4 C3 C2 118.7(5) . . ?
C4 C3 C15 119.4(5) . . ?
C2 C3 C15 121.6(5) . . ?
C5 C4 C3 121.3(5) . . ?
C4 C5 C14 119.6(5) . . ?
C4 C5 C6 119.9(5) . . ?
C14 C5 C6 120.6(5) . . ?
O5 C6 C5 121.7(5) . . ?
O5 C6 C7 120.5(5) . . ?
C5 C6 C7 117.9(5) . . ?
C12 C7 C8 119.9(5) . . ?
C12 C7 C6 121.9(5) . . ?
C8 C7 C6 118.2(5) . . ?
C9 C8 C7 119.7(6) . . ?
C10 C9 C8 120.3(6) . . ?
C9 C10 C11 119.7(5) . . ?
C12 C11 C10 120.1(6) . . ?
C7 C12 C11 120.3(5) . . ?
C7 C12 C13 121.0(5) . . ?
C11 C12 C13 118.7(5) . . ?
O6 C13 C12 122.4(5) . . ?
O6 C13 C14 120.8(5) . . ?
C12 C13 C14 116.8(5) . . ?
C1 C14 C5 119.7(5) . . ?
C1 C14 C13 118.5(5) . . ?
C5 C14 C13 121.8(5) . . ?
O1 C15 O2 123.4(5) . . ?
O1 C15 C3 120.2(5) . . ?
O2 C15 C3 116.3(5) . . ?
O4 C16 O3 127.3(5) . . ?
O4 C16 C2 117.3(5) . . ?
O3 C16 C2 115.4(5) . . ?
O3 Cd1 O4W 146.89(15) 2_665 . ?
O3 Cd1 O3W 85.43(15) 2_665 . ?
O4W Cd1 O3W 119.42(14) . . ?
O3 Cd1 O4 131.11(14) 2_665 . ?
O4W Cd1 O4 78.98(14) . . ?
O3W Cd1 O4 76.69(15) . . ?
O3 Cd1 O2 82.69(16) 2_665 2_565 ?
O4W Cd1 O2 86.58(15) . 2_565 ?
O3W Cd1 O2 144.67(15) . 2_565 ?
O4 Cd1 O2 86.44(15) . 2_565 ?
O3 Cd1 O1 83.26(15) 2_665 1_665 ?
O4W Cd1 O1 79.81(15) . 1_665 ?
O3W Cd1 O1 81.22(15) . 1_665 ?
O4 Cd1 O1 136.25(16) . 1_665 ?
O2 Cd1 O1 129.78(15) 2_565 1_665 ?
C15 O1 Cd1 173.0(4) . 1_445 ?
C15 O2 Cd1 102.4(3) . 2_565 ?
C16 O3 Cd1 127.0(4) . 2_665 ?
C16 O4 Cd1 148.8(4) . . ?

loop_
_geom_bond_atom_site_label_1
_geom_bond_atom_site_label_2
_geom_bond_distance
_geom_bond_site_symmetry_2
_geom_bond_publ_flag
C1 C2 1.391(8) . ?
C1 C14 1.397(8) . ?
C2 C3 1.401(7) . ?
C2 C16 1.519(7) . ?
C3 C4 1.400(7) . ?
C3 C15 1.489(7) . ?
C4 C5 1.387(8) . ?
C5 C14 1.406(8) . ?
C5 C6 1.479(8) . ?
C6 O5 1.223(7) . ?
C6 C7 1.490(8) . ?
C7 C12 1.390(8) . ?
C7 C8 1.404(8) . ?
C8 C9 1.397(9) . ?
C9 C10 1.396(9) . ?
C10 C11 1.396(8) . ?
C11 C12 1.394(8) . ?
C12 C13 1.495(7) . ?
C13 O6 1.213(7) . ?
C13 C14 1.500(8) . ?
C15 O1 1.260(7) . ?
C15 O2 1.272(7) . ?
C16 O4 1.250(7) . ?
C16 O3 1.268(7) . ?
Cd1 O3 2.266(4) 2_665 ?
Cd1 O4W 2.277(4) . ?
Cd1 O3W 2.278(4) . ?
Cd1 O4 2.289(4) . ?
Cd1 O2 2.299(4) 2_565 ?
Cd1 O1 2.344(4) 1_665 ?
O1 Cd1 2.344(4) 1_445 ?
O2 Cd1 2.299(4) 2_565 ?
O3 Cd1 2.266(4) 2_665 ?
